data_7707630
loop_
_publ_author_name
'Steuer, Lena'
'Kaifer, Elisabeth'
'Himmel, Hans-J\"org'

_publ_section_title
;
 On the metal-ligand bonding in dinuclear complexes with redox-active
 guanidine ligands.
;
_journal_issue 27
_journal_name_full 'Dalton transactions (Cambridge, England : 2003)'
_journal_page_first 9467
_journal_page_last 9482
_journal_paper_doi 10.1039/d1dt01354h
_journal_volume 50
_journal_year 2021
_chemical_formula_moiety 'C32 H44 N12 O2'
_chemical_formula_sum 'C32 H44 N12 O2'
_chemical_formula_weight 628.79
_space_group_crystal_system monoclinic
_space_group_IT_number 14
_space_group_name_Hall '-P 2ybc'
_space_group_name_H-M_alt 'P 1 21/c 1'
_atom_sites_solution_hydrogens geom
_atom_sites_solution_primary dual
_audit_creation_date 2021-04-23
_audit_creation_method
;
Olex2 1.3
(compiled 2020.11.12 svn.r5f609507 for OlexSys, GUI svn.r6226)
;
_audit_update_record
;
2021-04-23 deposited with the CCDC.	2021-06-09 downloaded from the CCDC.
;
_cell_angle_alpha 90
_cell_angle_beta 97.574(5)
_cell_angle_gamma 90
_cell_formula_units_Z 2
_cell_length_a 7.7374(11)
_cell_length_b 13.3856(17)
_cell_length_c 15.6864(18)
_cell_measurement_reflns_used 8990
_cell_measurement_temperature 100
_cell_measurement_theta_max 28.18
_cell_measurement_theta_min 2.62
_cell_volume 1610.5(4)
_computing_cell_refinement 'SAINT V8.38A (?, 2016)'
_computing_data_collection 'APEX3 v2018.7-2 (Bruker AX'
_computing_data_reduction 'SAINT V8.38A (?, 2016)'
_computing_molecular_graphics 'Olex2 1.3 (Dolomanov et al., 2009)'
_computing_publication_material 'Olex2 1.3 (Dolomanov et al., 2009)'
_computing_structure_refinement 'ShelXL (Sheldrick, 2015)'
_computing_structure_solution 'ShelXT (Sheldrick, 2015)'
_diffrn_ambient_temperature 100
_diffrn_detector 'Bruker PhotonIII detector'
_diffrn_detector_area_resol_mean 7.9
_diffrn_detector_type 'CPAD detector'
_diffrn_measured_fraction_theta_full 1.000
_diffrn_measured_fraction_theta_max 0.998
_diffrn_measurement_device 'three-circle diffractometer'
_diffrn_measurement_device_type 'Bruker APEX-II CCD'
_diffrn_measurement_method '\f and \w scans'
_diffrn_radiation_monochromator 'mirror optics'
_diffrn_radiation_probe x-ray
_diffrn_radiation_type MoK\a
_diffrn_radiation_wavelength 0.71073
_diffrn_reflns_av_R_equivalents 0.0918
_diffrn_reflns_av_unetI/netI 0.0986
_diffrn_reflns_Laue_measured_fraction_full 1.000
_diffrn_reflns_Laue_measured_fraction_max 0.998
_diffrn_reflns_limit_h_max 10
_diffrn_reflns_limit_h_min -10
_diffrn_reflns_limit_k_max 17
_diffrn_reflns_limit_k_min -17
_diffrn_reflns_limit_l_max 19
_diffrn_reflns_limit_l_min -21
_diffrn_reflns_number 20467
_diffrn_reflns_point_group_measured_fraction_full 1.000
_diffrn_reflns_point_group_measured_fraction_max 0.998
_diffrn_reflns_theta_full 25.242
_diffrn_reflns_theta_max 28.498
_diffrn_reflns_theta_min 2.007
_diffrn_source 'microfocus sealed X-ray tube'
_diffrn_source_type 'Incoatec I\ms 3.0'
_diffrn_standards_number 0
_exptl_absorpt_coefficient_mu 0.086
_exptl_absorpt_correction_T_max 0.7461
_exptl_absorpt_correction_T_min 0.5903
_exptl_absorpt_correction_type none
_exptl_absorpt_process_details
'SADABS-2016/2 (Bruker,2016/2) was used for absorption correction. wR2(int) was 0.1050 before and 0.0647 after correction. The Ratio of minimum to maximum transmission is 0.7912. The \l/2 correction factor is Not present.'
_exptl_crystal_colour 'clear colourless'
_exptl_crystal_colour_lustre clear
_exptl_crystal_colour_primary colourless
_exptl_crystal_density_diffrn 1.297
_exptl_crystal_description needle
_exptl_crystal_F_000 672
_exptl_crystal_size_max 0.182
_exptl_crystal_size_mid 0.082
_exptl_crystal_size_min 0.046
_refine_diff_density_max 0.209
_refine_diff_density_min -0.317
_refine_diff_density_rms 0.059
_refine_ls_extinction_method none
_refine_ls_goodness_of_fit_ref 1.065
_refine_ls_hydrogen_treatment constr
_refine_ls_matrix_type full
_refine_ls_number_parameters 212
_refine_ls_number_reflns 4080
_refine_ls_number_restraints 0
_refine_ls_restrained_S_all 1.065
_refine_ls_R_factor_all 0.1040
_refine_ls_R_factor_gt 0.0577
_refine_ls_shift/su_max 0.000
_refine_ls_shift/su_mean 0.000
_refine_ls_structure_factor_coef Fsqd
_refine_ls_weighting_details 'w=1/[\s^2^(Fo^2^)+(0.0457P)^2^+0.2075P] where P=(Fo^2^+2Fc^2^)/3'
_refine_ls_weighting_scheme calc
_refine_ls_wR_factor_gt 0.1308
_refine_ls_wR_factor_ref 0.1457
_reflns_Friedel_coverage 0.000
_reflns_number_gt 2490
_reflns_number_total 4080
_reflns_threshold_expression 'I > 2\s(I)'
_cod_data_source_file d1dt01354h2.cif
_cod_data_source_block 2019_ls146_1
_cod_depositor_comments 'Adding full bibliography for 7707623--7707635.cif.'
_cod_database_code 7707630
_shelx_shelxl_version_number 2017/1
_shelx_space_group_comment
;
The symmetry employed for this shelxl refinement is uniquely defined
by the following loop, which should always be used as a source of
symmetry information in preference to the above space-group names.
They are only intended as comments.
;
_shelx_estimated_absorpt_t_max 0.996
_shelx_estimated_absorpt_t_min 0.984
_olex2_refinement_description
;
1. Fixed Uiso
 At 1.2 times of:
  All C(H) groups, All C(H,H) groups
 At 1.5 times of:
  All C(H,H,H) groups
2.a Secondary CH2 refined with riding coordinates:
 C8(H8a,H8b), C9(H9a,H9b), C13(H13a,H13b), C14(H14a,H14b)
2.b Aromatic/amide H refined with riding coordinates:
 C3(H3), C6(H6)
2.c Idealised Me refined as rotating group:
 C10(H10a,H10b,H10c), C11(H11a,H11b,H11c), C15(H15a,H15b,H15c), C16(H16a,H16b,
 H16c)
;
_olex2_submission_special_instructions 'No special instructions were received'

loop_
_space_group_symop_operation_xyz
'x, y, z'
'-x, y+1/2, -z+1/2'
'-x, -y, -z'
'x, -y-1/2, z-1/2'

loop_
_atom_site_label
_atom_site_type_symbol
_atom_site_fract_x
_atom_site_fract_y
_atom_site_fract_z
_atom_site_U_iso_or_equiv
_atom_site_adp_type
_atom_site_occupancy
_atom_site_site_symmetry_order
_atom_site_calc_flag
_atom_site_refinement_flags_posn
_atom_site_refinement_flags_adp
_atom_site_refinement_flags_occupancy
_atom_site_disorder_assembly
_atom_site_disorder_group
O1 O 0.34178(16) 0.55715(9) 0.48070(9) 0.0248(3) Uani 1 1 d . . . . .
N1 N 0.6211(2) 0.84316(12) 0.61439(10) 0.0231(4) Uani 1 1 d . . . . .
N2 N 0.6435(2) 0.99172(12) 0.69031(11) 0.0261(4) Uani 1 1 d . . . . .
N3 N 0.6876(2) 0.85305(13) 0.76994(10) 0.0260(4) Uani 1 1 d . . . . .
N4 N 0.06685(19) 0.28234(12) 0.32446(10) 0.0242(4) Uani 1 1 d . . . . .
N5 N -0.0210(2) 0.14723(12) 0.41201(11) 0.0267(4) Uani 1 1 d . . . . .
N6 N -0.1475(2) 0.16618(13) 0.27613(11) 0.0270(4) Uani 1 1 d . . . . .
C1 C 0.6335(2) 0.74064(14) 0.59990(12) 0.0212(4) Uani 1 1 d . . . . .
C2 C 0.2123(2) 0.31680(14) 0.37937(12) 0.0215(4) Uani 1 1 d . . . . .
C3 C 0.2120(2) 0.41601(14) 0.40679(12) 0.0224(4) Uani 1 1 d . . . . .
H3 H 0.109580 0.454935 0.392560 0.027 Uiso 1 1 calc R . . . .
C4 C 0.3556(2) 0.45918(14) 0.45383(12) 0.0203(4) Uani 1 1 d . . . . .
C5 C 0.4932(2) 0.59652(14) 0.52626(12) 0.0201(4) Uani 1 1 d . . . . .
C6 C 0.4892(2) 0.69472(14) 0.55197(12) 0.0213(4) Uani 1 1 d . . . . .
H6 H 0.385797 0.732492 0.536815 0.026 Uiso 1 1 calc R . . . .
C7 C 0.6511(2) 0.88826(15) 0.68697(13) 0.0223(4) Uani 1 1 d . . . . .
C8 C 0.7160(3) 1.02571(17) 0.77606(14) 0.0337(5) Uani 1 1 d . . . . .
H8A H 0.654752 1.085840 0.793386 0.040 Uiso 1 1 calc R . . . .
H8B H 0.842194 1.040123 0.779461 0.040 Uiso 1 1 calc R . . . .
C9 C 0.6823(3) 0.93639(17) 0.82999(14) 0.0348(5) Uani 1 1 d . . . . .
H9A H 0.773745 0.929467 0.880091 0.042 Uiso 1 1 calc R . . . .
H9B H 0.567008 0.941151 0.850552 0.042 Uiso 1 1 calc R . . . .
C10 C 0.6729(3) 1.05013(16) 0.61624(15) 0.0373(6) Uani 1 1 d . . . . .
H10A H 0.797643 1.050261 0.610746 0.056 Uiso 1 1 calc GR . . . .
H10B H 0.633459 1.118850 0.623264 0.056 Uiso 1 1 calc GR . . . .
H10C H 0.607681 1.020948 0.564404 0.056 Uiso 1 1 calc GR . . . .
C11 C 0.6246(3) 0.75686(16) 0.79468(13) 0.0331(5) Uani 1 1 d . . . . .
H11A H 0.500516 0.750416 0.772754 0.050 Uiso 1 1 calc GR . . . .
H11B H 0.640432 0.751458 0.857528 0.050 Uiso 1 1 calc GR . . . .
H11C H 0.690167 0.703594 0.770492 0.050 Uiso 1 1 calc GR . . . .
C12 C -0.0226(2) 0.20423(15) 0.33900(13) 0.0230(4) Uani 1 1 d . . . . .
C13 C -0.1673(3) 0.07674(16) 0.39912(15) 0.0324(5) Uani 1 1 d . . . . .
H13A H -0.271876 0.104040 0.421017 0.039 Uiso 1 1 calc R . . . .
H13B H -0.136242 0.011801 0.427262 0.039 Uiso 1 1 calc R . . . .
C14 C -0.1950(3) 0.06697(16) 0.30253(15) 0.0327(5) Uani 1 1 d . . . . .
H14A H -0.118328 0.015128 0.282608 0.039 Uiso 1 1 calc R . . . .
H14B H -0.317980 0.051121 0.280906 0.039 Uiso 1 1 calc R . . . .
C15 C 0.0261(3) 0.19079(17) 0.49686(14) 0.0352(5) Uani 1 1 d . . . . .
H15A H 0.153008 0.198490 0.508277 0.053 Uiso 1 1 calc GR . . . .
H15B H -0.013474 0.146883 0.540380 0.053 Uiso 1 1 calc GR . . . .
H15C H -0.029493 0.256356 0.499085 0.053 Uiso 1 1 calc GR . . . .
C16 C -0.1333(3) 0.18454(17) 0.18643(14) 0.0338(5) Uani 1 1 d . . . . .
H16A H -0.102837 0.254731 0.178719 0.051 Uiso 1 1 calc GR . . . .
H16B H -0.244977 0.169754 0.151597 0.051 Uiso 1 1 calc GR . . . .
H16C H -0.042330 0.141568 0.168230 0.051 Uiso 1 1 calc GR . . . .

loop_
_atom_site_aniso_label
_atom_site_aniso_U_11
_atom_site_aniso_U_22
_atom_site_aniso_U_33
_atom_site_aniso_U_23
_atom_site_aniso_U_13
_atom_site_aniso_U_12
O1 0.0183(6) 0.0199(7) 0.0340(8) -0.0050(6) -0.0050(6) -0.0004(5)
N1 0.0214(8) 0.0217(9) 0.0260(9) -0.0034(7) 0.0027(7) -0.0024(7)
N2 0.0245(8) 0.0260(9) 0.0287(9) -0.0052(7) 0.0070(7) -0.0025(7)
N3 0.0252(8) 0.0309(10) 0.0225(9) -0.0033(7) 0.0052(7) -0.0002(7)
N4 0.0189(8) 0.0245(9) 0.0286(9) -0.0026(7) 0.0010(7) -0.0034(7)
N5 0.0201(8) 0.0273(9) 0.0330(10) -0.0013(8) 0.0049(7) -0.0063(7)
N6 0.0174(8) 0.0294(10) 0.0335(10) -0.0084(8) 0.0002(7) -0.0036(7)
C1 0.0205(9) 0.0213(10) 0.0220(10) -0.0003(8) 0.0031(8) -0.0026(7)
C2 0.0197(9) 0.0234(10) 0.0213(10) -0.0005(8) 0.0024(8) -0.0046(8)
C3 0.0199(9) 0.0233(10) 0.0239(10) 0.0007(8) 0.0018(8) -0.0008(7)
C4 0.0208(9) 0.0188(10) 0.0213(10) -0.0012(8) 0.0028(8) -0.0020(7)
C5 0.0171(9) 0.0223(10) 0.0203(9) -0.0003(8) -0.0002(7) -0.0049(7)
C6 0.0192(9) 0.0210(10) 0.0231(10) 0.0007(8) 0.0008(8) 0.0006(8)
C7 0.0133(9) 0.0265(11) 0.0280(11) -0.0030(9) 0.0058(8) -0.0030(7)
C8 0.0251(10) 0.0370(13) 0.0383(13) -0.0134(10) 0.0016(9) -0.0002(9)
C9 0.0302(11) 0.0464(14) 0.0285(11) -0.0128(10) 0.0066(9) 0.0021(10)
C10 0.0417(13) 0.0278(12) 0.0444(14) -0.0001(10) 0.0129(11) -0.0052(10)
C11 0.0353(12) 0.0388(13) 0.0269(11) 0.0036(10) 0.0101(9) -0.0011(10)
C12 0.0140(8) 0.0266(11) 0.0286(11) -0.0041(9) 0.0032(8) 0.0013(8)
C13 0.0181(10) 0.0279(11) 0.0521(14) 0.0002(10) 0.0078(10) -0.0042(8)
C14 0.0177(9) 0.0287(12) 0.0518(14) -0.0081(10) 0.0054(9) -0.0042(8)
C15 0.0338(12) 0.0421(14) 0.0304(12) 0.0027(10) 0.0072(10) -0.0037(10)
C16 0.0255(10) 0.0391(13) 0.0348(12) -0.0079(10) -0.0039(9) -0.0009(9)

loop_
_atom_type_symbol
_atom_type_description
_atom_type_scat_dispersion_real
_atom_type_scat_dispersion_imag
_atom_type_scat_source
C C 0.0033 0.0016 'International Tables Vol C Tables 4.2.6.8 and 6.1.1.4'
H H 0.0000 0.0000 'International Tables Vol C Tables 4.2.6.8 and 6.1.1.4'
N N 0.0061 0.0033 'International Tables Vol C Tables 4.2.6.8 and 6.1.1.4'
O O 0.0106 0.0060 'International Tables Vol C Tables 4.2.6.8 and 6.1.1.4'

loop_
_geom_angle_atom_site_label_1
_geom_angle_atom_site_label_2
_geom_angle_atom_site_label_3
_geom_angle
_geom_angle_site_symmetry_1
_geom_angle_site_symmetry_3
_geom_angle_publ_flag
C4 O1 C5 114.88(14) . . ?
C7 N1 C1 126.79(18) . . ?
C7 N2 C8 109.44(17) . . ?
C7 N2 C10 119.89(16) . . ?
C10 N2 C8 119.39(18) . . ?
C7 N3 C9 109.10(17) . . ?
C7 N3 C11 121.52(17) . . ?
C11 N3 C9 117.79(16) . . ?
C12 N4 C2 124.30(17) . . ?
C12 N5 C13 108.67(17) . . ?
C12 N5 C15 120.89(17) . . ?
C15 N5 C13 118.66(16) . . ?
C12 N6 C14 108.21(17) . . ?
C12 N6 C16 119.66(16) . . ?
C16 N6 C14 119.15(17) . . ?
N1 C1 C2 124.64(17) . 3_666 ?
N1 C1 C6 116.81(17) . . ?
C6 C1 C2 118.06(17) . 3_666 ?
N4 C2 C1 122.99(16) . 3_666 ?
C3 C2 N4 117.92(17) . . ?
C3 C2 C1 118.69(17) . 3_666 ?
C2 C3 H3 119.0 . . ?
C4 C3 C2 122.01(18) . . ?
C4 C3 H3 119.0 . . ?
O1 C4 C5 122.43(17) . 3_666 ?
C3 C4 O1 118.09(16) . . ?
C3 C4 C5 119.47(17) . 3_666 ?
C4 C5 O1 122.64(17) 3_666 . ?
C6 C5 O1 117.51(16) . . ?
C6 C5 C4 119.85(17) . 3_666 ?
C1 C6 H6 119.0 . . ?
C5 C6 C1 121.91(17) . . ?
C5 C6 H6 119.0 . . ?
N1 C7 N2 119.99(18) . . ?
N1 C7 N3 131.91(18) . . ?
N3 C7 N2 108.07(16) . . ?
N2 C8 H8A 111.5 . . ?
N2 C8 H8B 111.5 . . ?
N2 C8 C9 101.31(17) . . ?
H8A C8 H8B 109.3 . . ?
C9 C8 H8A 111.5 . . ?
C9 C8 H8B 111.5 . . ?
N3 C9 C8 102.82(16) . . ?
N3 C9 H9A 111.2 . . ?
N3 C9 H9B 111.2 . . ?
C8 C9 H9A 111.2 . . ?
C8 C9 H9B 111.2 . . ?
H9A C9 H9B 109.1 . . ?
N2 C10 H10A 109.5 . . ?
N2 C10 H10B 109.5 . . ?
N2 C10 H10C 109.5 . . ?
H10A C10 H10B 109.5 . . ?
H10A C10 H10C 109.5 . . ?
H10B C10 H10C 109.5 . . ?
N3 C11 H11A 109.5 . . ?
N3 C11 H11B 109.5 . . ?
N3 C11 H11C 109.5 . . ?
H11A C11 H11B 109.5 . . ?
H11A C11 H11C 109.5 . . ?
H11B C11 H11C 109.5 . . ?
N4 C12 N5 130.60(19) . . ?
N4 C12 N6 120.84(18) . . ?
N5 C12 N6 108.55(16) . . ?
N5 C13 H13A 111.5 . . ?
N5 C13 H13B 111.5 . . ?
N5 C13 C14 101.51(16) . . ?
H13A C13 H13B 109.3 . . ?
C14 C13 H13A 111.5 . . ?
C14 C13 H13B 111.5 . . ?
N6 C14 C13 101.49(16) . . ?
N6 C14 H14A 111.5 . . ?
N6 C14 H14B 111.5 . . ?
C13 C14 H14A 111.5 . . ?
C13 C14 H14B 111.5 . . ?
H14A C14 H14B 109.3 . . ?
N5 C15 H15A 109.5 . . ?
N5 C15 H15B 109.5 . . ?
N5 C15 H15C 109.5 . . ?
H15A C15 H15B 109.5 . . ?
H15A C15 H15C 109.5 . . ?
H15B C15 H15C 109.5 . . ?
N6 C16 H16A 109.5 . . ?
N6 C16 H16B 109.5 . . ?
N6 C16 H16C 109.5 . . ?
H16A C16 H16B 109.5 . . ?
H16A C16 H16C 109.5 . . ?
H16B C16 H16C 109.5 . . ?

loop_
_geom_bond_atom_site_label_1
_geom_bond_atom_site_label_2
_geom_bond_distance
_geom_bond_site_symmetry_2
_geom_bond_publ_flag
O1 C4 1.386(2) . ?
O1 C5 1.393(2) . ?
N1 C1 1.396(2) . ?
N1 C7 1.282(2) . ?
N2 C7 1.387(3) . ?
N2 C8 1.460(3) . ?
N2 C10 1.443(3) . ?
N3 C7 1.378(3) . ?
N3 C9 1.464(3) . ?
N3 C11 1.448(3) . ?
N4 C2 1.402(2) . ?
N4 C12 1.291(2) . ?
N5 C12 1.375(3) . ?
N5 C13 1.467(2) . ?
N5 C15 1.455(3) . ?
N6 C12 1.384(2) . ?
N6 C14 1.453(3) . ?
N6 C16 1.447(3) . ?
C1 C2 1.420(3) 3_666 ?
C1 C6 1.403(3) . ?
C2 C3 1.396(3) . ?
C3 H3 0.9500 . ?
C3 C4 1.377(3) . ?
C4 C5 1.388(3) 3_666 ?
C5 C6 1.376(3) . ?
C6 H6 0.9500 . ?
C8 H8A 0.9900 . ?
C8 H8B 0.9900 . ?
C8 C9 1.507(3) . ?
C9 H9A 0.9900 . ?
C9 H9B 0.9900 . ?
C10 H10A 0.9800 . ?
C10 H10B 0.9800 . ?
C10 H10C 0.9800 . ?
C11 H11A 0.9800 . ?
C11 H11B 0.9800 . ?
C11 H11C 0.9800 . ?
C13 H13A 0.9900 . ?
C13 H13B 0.9900 . ?
C13 C14 1.508(3) . ?
C14 H14A 0.9900 . ?
C14 H14B 0.9900 . ?
C15 H15A 0.9800 . ?
C15 H15B 0.9800 . ?
C15 H15C 0.9800 . ?
C16 H16A 0.9800 . ?
C16 H16B 0.9800 . ?
C16 H16C 0.9800 . ?
